data_4505728
loop_
_publ_author_name
'Lee, In Su'
'Shin, Dong Mok'
'Chung, Young Keun'

_publ_section_title
;
 Self-Assembly of Organometallic&#x2212;Organic Hybrid Supramolecular
 Arrays from Ferrocenyl Dipyridines and Aromatic Carboxylic Acids
;
_journal_issue 4
_journal_name_full 'Crystal Growth &amp; Design'
_journal_page_first 521
_journal_paper_doi 10.1021/cg0340695
_journal_volume 3
_journal_year 2003
_chemical_formula_sum 'C98 H88 Fe3 N6 O16'
_chemical_formula_weight 1773.29
_chemical_name_systematic
; 
 ? 
;
_space_group_IT_number 15
_symmetry_cell_setting monoclinic
_symmetry_space_group_name_Hall '-C 2yc'
_symmetry_space_group_name_H-M 'C 1 2/c 1'
_atom_sites_solution_hydrogens geom
_atom_sites_solution_primary direct
_atom_sites_solution_secondary difmap
_audit_creation_method SHELXL-97
_cell_angle_alpha 90.00
_cell_angle_beta 112.206(2)
_cell_angle_gamma 90.00
_cell_formula_units_Z 4
_cell_length_a 27.9720(10)
_cell_length_b 19.6220(10)
_cell_length_c 17.2750(10)
_cell_measurement_temperature 293(2)
_cell_volume 8778.4(8)
_computing_structure_refinement 'SHELXL-97 (Sheldrick, 1997)'
_computing_structure_solution 'SHELXS-97 (Sheldrick, 1990)'
_diffrn_ambient_temperature 293(2)
_diffrn_measured_fraction_theta_full 0.987
_diffrn_measured_fraction_theta_max 0.987
_diffrn_radiation_monochromator graphite
_diffrn_radiation_source 'fine-focus sealed tube'
_diffrn_radiation_type MoK\a
_diffrn_radiation_wavelength 0.71073
_diffrn_reflns_av_R_equivalents 0.1368
_diffrn_reflns_av_sigmaI/netI 0.1584
_diffrn_reflns_limit_h_max 29
_diffrn_reflns_limit_h_min -30
_diffrn_reflns_limit_k_max 21
_diffrn_reflns_limit_k_min -21
_diffrn_reflns_limit_l_max 18
_diffrn_reflns_limit_l_min -18
_diffrn_reflns_number 19930
_diffrn_reflns_theta_full 22.60
_diffrn_reflns_theta_max 22.60
_diffrn_reflns_theta_min 2.08
_exptl_absorpt_coefficient_mu 0.560
_exptl_crystal_density_diffrn 1.342
_exptl_crystal_density_method 'not measured'
_exptl_crystal_F_000 3696
_refine_diff_density_max 0.218
_refine_diff_density_min -0.226
_refine_diff_density_rms 0.051
_refine_ls_extinction_method none
_refine_ls_goodness_of_fit_ref 0.827
_refine_ls_hydrogen_treatment mixed
_refine_ls_matrix_type full
_refine_ls_number_parameters 558
_refine_ls_number_reflns 5757
_refine_ls_number_restraints 0
_refine_ls_restrained_S_all 0.827
_refine_ls_R_factor_all 0.1470
_refine_ls_R_factor_gt 0.0475
_refine_ls_shift/su_max 0.001
_refine_ls_shift/su_mean 0.000
_refine_ls_structure_factor_coef Fsqd
_refine_ls_weighting_details 'calc w=1/[\s^2^(Fo^2^)+(0.0296P)^2^+0.0000P] where P=(Fo^2^+2Fc^2^)/3'
_refine_ls_weighting_scheme calc
_refine_ls_wR_factor_gt 0.0782
_refine_ls_wR_factor_ref 0.0959
_reflns_number_gt 2515
_reflns_number_total 5757
_reflns_threshold_expression >2sigma(I)
_cod_data_source_file cg0340695si20030429_014029.cif
_cod_data_source_block fc
_cod_original_cell_volume 8778.4(7)
_cod_original_sg_symbol_H-M C2/c
_cod_database_code 4505728

loop_
_symmetry_equiv_pos_as_xyz
'x, y, z'
'-x, y, -z+1/2'
'x+1/2, y+1/2, z'
'-x+1/2, y+1/2, -z+1/2'
'-x, -y, -z'
'x, -y, z-1/2'
'-x+1/2, -y+1/2, -z'
'x+1/2, -y+1/2, z-1/2'

loop_
_atom_site_label
_atom_site_type_symbol
_atom_site_fract_x
_atom_site_fract_y
_atom_site_fract_z
_atom_site_U_iso_or_equiv
_atom_site_adp_type
_atom_site_occupancy
_atom_site_symmetry_multiplicity
_atom_site_calc_flag
_atom_site_refinement_flags
Fe1 Fe 0.15077(2) 0.14762(4) 0.63792(4) 0.0628(3) Uani 1 1 d .
Fe2 Fe 0.5000 -0.92321(5) 1.2500 0.0750(4) Uani 1 2 d S
N1 N 0.38852(18) -0.0862(3) 0.9096(3) 0.0758(13) Uani 1 1 d .
N2 N 0.29899(19) -0.0953(3) 1.0218(3) 0.0863(16) Uani 1 1 d .
N3 N 0.44748(15) -0.5370(2) 1.0843(3) 0.0731(13) Uani 1 1 d .
O1 O 0.50269(13) -0.09971(19) 1.0640(2) 0.0861(12) Uani 1 1 d .
O2 O 0.44273(14) -0.17920(17) 1.0102(2) 0.0920(13) Uani 1 1 d .
O3 O 0.47509(13) -0.41121(16) 1.1012(2) 0.0846(12) Uani 1 1 d .
O4 O 0.54764(13) -0.44300(18) 1.2037(2) 0.0922(12) Uani 1 1 d .
O5 O 0.62936(14) -0.1484(2) 1.3503(2) 0.0976(13) Uani 1 1 d .
O6 O 0.66546(14) -0.2512(2) 1.3711(2) 0.1004(15) Uani 1 1 d .
C1 C 0.21233(19) 0.0991(3) 0.6248(3) 0.0634(15) Uani 1 1 d .
C2 C 0.16537(19) 0.0825(3) 0.5582(3) 0.0727(15) Uani 1 1 d .
H2 H 0.1515 0.0390 0.5451 0.087 Uiso 1 1 calc R
C3 C 0.1434(2) 0.1419(4) 0.5158(3) 0.0759(17) Uani 1 1 d .
H3 H 0.1128 0.1448 0.4691 0.091 Uiso 1 1 calc R
C4 C 0.1757(2) 0.1973(3) 0.5557(3) 0.0759(17) Uani 1 1 d .
H4 H 0.1699 0.2429 0.5403 0.091 Uiso 1 1 calc R
C5 C 0.21837(19) 0.1706(3) 0.6234(3) 0.0693(16) Uani 1 1 d .
H5 H 0.2456 0.1958 0.6605 0.083 Uiso 1 1 calc R
C6 C 0.14562(19) 0.1225(3) 0.7497(3) 0.0640(15) Uani 1 1 d .
C7 C 0.1473(2) 0.1936(3) 0.7412(3) 0.0789(17) Uani 1 1 d .
H7 H 0.1723 0.2224 0.7772 0.095 Uiso 1 1 calc R
C8 C 0.1055(3) 0.2142(4) 0.6699(4) 0.0892(19) Uani 1 1 d .
H8 H 0.0975 0.2585 0.6502 0.107 Uiso 1 1 calc R
C9 C 0.0778(2) 0.1550(4) 0.6341(3) 0.088(2) Uani 1 1 d .
H9 H 0.0478 0.1535 0.5860 0.106 Uiso 1 1 calc R
C10 C 0.1023(2) 0.0988(3) 0.6819(3) 0.0737(16) Uani 1 1 d .
H10 H 0.0919 0.0536 0.6711 0.088 Uiso 1 1 calc R
C11 C 0.2460(2) 0.0491(3) 0.6849(3) 0.0764(16) Uani 1 1 d .
H11 H 0.2321 0.0060 0.6840 0.092 Uiso 1 1 calc R
C12 C 0.2925(2) 0.0584(3) 0.7384(3) 0.0751(17) Uani 1 1 d .
H12 H 0.3070 0.1012 0.7394 0.090 Uiso 1 1 calc R
C13 C 0.3246(2) 0.0076(3) 0.7978(3) 0.0643(15) Uani 1 1 d .
C14 C 0.3732(2) 0.0257(3) 0.8538(3) 0.0743(16) Uani 1 1 d .
H14 H 0.3851 0.0700 0.8545 0.089 Uiso 1 1 calc R
C15 C 0.4040(2) -0.0224(4) 0.9086(3) 0.0772(17) Uani 1 1 d .
H15 H 0.4366 -0.0096 0.9459 0.093 Uiso 1 1 calc R
C16 C 0.3417(2) -0.1035(3) 0.8565(3) 0.0749(16) Uani 1 1 d .
H16 H 0.3304 -0.1479 0.8576 0.090 Uiso 1 1 calc R
C17 C 0.3094(2) -0.0591(3) 0.8006(3) 0.0725(16) Uani 1 1 d .
H17 H 0.2771 -0.0736 0.7641 0.087 Uiso 1 1 calc R
C18 C 0.1862(2) 0.0844(3) 0.8181(3) 0.0846(19) Uani 1 1 d .
H18 H 0.2150 0.1088 0.8518 0.102 Uiso 1 1 calc R
C19 C 0.1847(2) 0.0224(4) 0.8340(3) 0.0901(19) Uani 1 1 d .
H19 H 0.1554 -0.0016 0.8010 0.108 Uiso 1 1 calc R
C20 C 0.2256(2) -0.0170(4) 0.9011(3) 0.0766(18) Uani 1 1 d .
C21 C 0.2198(2) -0.0860(4) 0.9083(3) 0.0794(18) Uani 1 1 d .
H21 H 0.1902 -0.1074 0.8719 0.095 Uiso 1 1 calc R
C22 C 0.2562(3) -0.1234(3) 0.9672(4) 0.0859(19) Uani 1 1 d .
H22 H 0.2512 -0.1701 0.9697 0.103 Uiso 1 1 calc R
C23 C 0.3053(2) -0.0281(4) 1.0170(4) 0.092(2) Uani 1 1 d .
H23 H 0.3348 -0.0079 1.0554 0.110 Uiso 1 1 calc R
C24 C 0.2700(3) 0.0123(3) 0.9578(4) 0.0866(18) Uani 1 1 d .
H24 H 0.2759 0.0588 0.9558 0.104 Uiso 1 1 calc R
C25 C 0.44294(19) -0.8640(3) 1.1680(3) 0.0680(15) Uani 1 1 d .
C26 C 0.4628(2) -0.9099(3) 1.1243(3) 0.0823(17) Uani 1 1 d .
H26 H 0.4783 -0.8979 1.0872 0.099 Uiso 1 1 calc R
C27 C 0.4552(2) -0.9768(3) 1.1464(4) 0.098(2) Uani 1 1 d .
H27 H 0.4645 -1.0165 1.1264 0.117 Uiso 1 1 calc R
C28 C 0.4309(2) -0.9727(4) 1.2039(4) 0.096(2) Uani 1 1 d .
H28 H 0.4214 -1.0094 1.2291 0.116 Uiso 1 1 calc R
C29 C 0.4236(2) -0.9038(4) 1.2167(3) 0.0873(18) Uani 1 1 d .
H29 H 0.4082 -0.8870 1.2521 0.105 Uiso 1 1 calc R
C30 C 0.44075(17) -0.7895(3) 1.1620(3) 0.0701(15) Uani 1 1 d .
H30 H 0.4360 -0.7655 1.2051 0.084 Uiso 1 1 calc R
C31 C 0.44496(17) -0.7540(3) 1.1003(3) 0.0678(15) Uani 1 1 d .
H31 H 0.4492 -0.7778 1.0568 0.081 Uiso 1 1 calc R
C32 C 0.44337(16) -0.6791(3) 1.0955(3) 0.0538(13) Uani 1 1 d .
C33 C 0.44214(17) -0.6469(3) 1.0235(3) 0.0696(15) Uani 1 1 d .
H33 H 0.4397 -0.6728 0.9771 0.084 Uiso 1 1 calc R
C34 C 0.44442(19) -0.5776(4) 1.0202(4) 0.0827(17) Uani 1 1 d .
H34 H 0.4438 -0.5575 0.9710 0.099 Uiso 1 1 calc R
C35 C 0.44689(17) -0.5685(3) 1.1512(4) 0.0699(16) Uani 1 1 d .
H35 H 0.4479 -0.5416 1.1961 0.084 Uiso 1 1 calc R
C36 C 0.44495(17) -0.6374(3) 1.1600(3) 0.0653(14) Uani 1 1 d .
H36 H 0.4447 -0.6560 1.2094 0.078 Uiso 1 1 calc R
C37 C 0.51519(16) -0.2088(3) 1.1287(3) 0.0490(12) Uani 1 1 d .
C38 C 0.50271(16) -0.2770(3) 1.1180(3) 0.0525(13) Uani 1 1 d .
H38 H 0.4744 -0.2909 1.0716 0.063 Uiso 1 1 calc R
C39 C 0.53175(17) -0.3255(3) 1.1755(3) 0.0498(13) Uani 1 1 d .
C40 C 0.57381(18) -0.3029(3) 1.2440(3) 0.0583(14) Uani 1 1 d .
H40 H 0.5942 -0.3347 1.2822 0.070 Uiso 1 1 calc R
C41 C 0.58604(17) -0.2349(3) 1.2567(3) 0.0546(13) Uani 1 1 d .
C42 C 0.55646(17) -0.1880(2) 1.1995(3) 0.0575(13) Uani 1 1 d .
H42 H 0.5641 -0.1418 1.2084 0.069 Uiso 1 1 calc R
C43 C 0.4868(2) -0.1564(3) 1.0646(3) 0.0627(15) Uani 1 1 d .
C44 C 0.5188(2) -0.3990(3) 1.1620(3) 0.0654(15) Uani 1 1 d .
C45 C 0.6311(2) -0.2126(4) 1.3324(3) 0.0734(17) Uani 1 1 d .
O01 O 0.1945(2) 0.1327(4) 0.1369(5) 0.184(2) Uani 1 1 d .
O02 O 0.2218(3) 0.2542(4) 0.0870(5) 0.226(3) Uani 1 1 d .
C01 C 0.2031(5) 0.1938(8) 0.1844(7) 0.219(6) Uani 1 1 d .
H01A H 0.1837 0.1914 0.2204 0.263 Uiso 1 1 calc R
H01B H 0.2395 0.1962 0.2201 0.263 Uiso 1 1 calc R
C03 C 0.2065(5) 0.1969(8) 0.0358(6) 0.239(6) Uani 1 1 d .
H03A H 0.1694 0.1986 0.0053 0.287 Uiso 1 1 calc R
H03B H 0.2228 0.1979 -0.0048 0.287 Uiso 1 1 calc R
C04 C 0.2190(5) 0.1369(6) 0.0797(7) 0.234(6) Uani 1 1 d .
H04A H 0.2561 0.1344 0.1093 0.281 Uiso 1 1 calc R
H04B H 0.2084 0.0988 0.0412 0.281 Uiso 1 1 calc R
C02 C 0.1902(4) 0.2512(7) 0.1395(7) 0.225(6) Uani 1 1 d .
H02A H 0.1972 0.2905 0.1762 0.270 Uiso 1 1 calc R
H02B H 0.1537 0.2509 0.1044 0.270 Uiso 1 1 calc R
HB1 H 0.4265 -0.1283 0.9596 0.35(6) Uiso 1 1 d R
HB2 H 0.4585 -0.4652 1.0719 0.14(2) Uiso 1 1 d R
HB3 H 0.3379 -0.1431 1.0943 0.23(3) Uiso 1 1 d R

loop_
_atom_site_aniso_label
_atom_site_aniso_U_11
_atom_site_aniso_U_22
_atom_site_aniso_U_33
_atom_site_aniso_U_23
_atom_site_aniso_U_13
_atom_site_aniso_U_12
Fe1 0.0560(4) 0.0725(6) 0.0588(4) 0.0159(4) 0.0205(3) 0.0125(4)
Fe2 0.1125(9) 0.0483(8) 0.0758(7) 0.000 0.0487(6) 0.000
N1 0.067(3) 0.079(4) 0.073(3) 0.006(3) 0.017(3) 0.013(3)
N2 0.077(4) 0.121(5) 0.057(3) 0.025(3) 0.020(3) 0.034(4)
N3 0.084(3) 0.054(4) 0.078(3) 0.011(3) 0.026(3) -0.005(2)
O1 0.105(3) 0.043(3) 0.090(3) 0.013(2) 0.014(2) -0.003(2)
O2 0.088(2) 0.061(3) 0.086(2) 0.006(2) -0.013(2) -0.005(2)
O3 0.084(2) 0.049(3) 0.085(2) -0.005(2) -0.008(2) -0.017(2)
O4 0.101(3) 0.046(3) 0.107(3) 0.017(2) 0.013(2) 0.001(2)
O5 0.103(3) 0.091(3) 0.070(2) -0.024(2) 0.001(2) -0.025(3)
O6 0.086(3) 0.107(4) 0.073(3) 0.007(2) -0.010(2) -0.014(2)
C1 0.057(4) 0.071(5) 0.068(4) 0.022(3) 0.031(3) 0.015(3)
C2 0.062(4) 0.081(5) 0.070(4) -0.003(4) 0.019(3) 0.005(4)
C3 0.072(4) 0.096(5) 0.051(3) 0.014(4) 0.014(3) 0.018(4)
C4 0.083(4) 0.090(5) 0.064(4) 0.028(4) 0.037(3) 0.021(4)
C5 0.062(4) 0.085(5) 0.062(4) 0.007(3) 0.025(3) -0.002(3)
C6 0.060(4) 0.082(5) 0.056(4) 0.022(3) 0.028(3) 0.021(3)
C7 0.084(4) 0.074(5) 0.080(4) 0.004(4) 0.032(4) 0.003(4)
C8 0.101(5) 0.086(6) 0.101(5) 0.042(4) 0.061(4) 0.041(5)
C9 0.053(4) 0.130(6) 0.081(4) 0.045(5) 0.025(3) 0.023(4)
C10 0.071(4) 0.081(5) 0.074(4) 0.012(4) 0.033(3) 0.001(4)
C11 0.067(4) 0.092(5) 0.076(4) 0.009(4) 0.033(3) 0.012(4)
C12 0.063(4) 0.089(5) 0.075(4) 0.014(4) 0.027(3) 0.007(4)
C13 0.059(4) 0.077(5) 0.055(3) 0.011(3) 0.020(3) 0.015(4)
C14 0.073(4) 0.068(4) 0.081(4) 0.015(4) 0.028(3) 0.009(4)
C15 0.067(4) 0.077(5) 0.080(4) 0.009(4) 0.019(3) 0.005(4)
C16 0.074(4) 0.066(4) 0.083(4) 0.004(4) 0.027(3) 0.006(4)
C17 0.067(4) 0.073(5) 0.075(4) 0.008(4) 0.022(3) 0.012(4)
C18 0.101(5) 0.085(5) 0.089(4) 0.020(4) 0.059(4) 0.006(4)
C19 0.091(4) 0.101(6) 0.090(4) 0.017(4) 0.046(4) 0.006(4)
C20 0.072(4) 0.109(6) 0.048(4) 0.022(4) 0.021(3) 0.036(4)
C21 0.073(4) 0.106(6) 0.067(4) 0.024(4) 0.035(3) 0.009(4)
C22 0.089(4) 0.101(5) 0.076(4) 0.036(4) 0.039(4) 0.019(4)
C23 0.095(5) 0.098(6) 0.077(4) 0.003(4) 0.027(4) 0.006(5)
C24 0.104(5) 0.080(5) 0.072(4) 0.020(4) 0.028(4) 0.021(4)
C25 0.093(4) 0.055(5) 0.069(4) -0.008(4) 0.045(3) -0.008(4)
C26 0.115(5) 0.065(5) 0.078(4) -0.001(4) 0.049(3) 0.000(4)
C27 0.145(6) 0.050(5) 0.090(5) -0.015(4) 0.035(4) -0.003(4)
C28 0.124(5) 0.069(6) 0.098(5) 0.003(4) 0.045(4) -0.024(4)
C29 0.112(5) 0.060(5) 0.112(5) 0.003(4) 0.067(4) -0.002(4)
C30 0.088(4) 0.050(4) 0.081(4) 0.003(3) 0.042(3) -0.001(3)
C31 0.086(4) 0.055(4) 0.067(4) -0.003(3) 0.035(3) 0.008(3)
C32 0.061(3) 0.049(4) 0.056(3) -0.002(3) 0.028(3) -0.004(3)
C33 0.093(4) 0.048(4) 0.073(4) -0.003(3) 0.038(3) -0.015(3)
C34 0.104(4) 0.077(5) 0.071(4) 0.012(4) 0.037(3) -0.017(4)
C35 0.083(4) 0.052(5) 0.073(4) -0.011(4) 0.026(3) -0.003(3)
C36 0.086(4) 0.053(4) 0.058(3) -0.003(3) 0.028(3) 0.001(3)
C37 0.049(3) 0.043(4) 0.048(3) 0.002(3) 0.011(3) -0.001(3)
C38 0.055(3) 0.051(4) 0.049(3) -0.001(3) 0.017(2) -0.007(3)
C39 0.053(3) 0.047(4) 0.046(3) 0.003(3) 0.015(3) 0.000(3)
C40 0.063(3) 0.061(4) 0.052(3) 0.013(3) 0.024(3) 0.006(3)
C41 0.060(3) 0.057(4) 0.043(3) 0.001(3) 0.015(3) -0.008(3)
C42 0.068(3) 0.046(3) 0.056(3) -0.008(3) 0.020(3) -0.009(3)
C43 0.080(4) 0.048(4) 0.057(3) 0.003(3) 0.023(3) 0.006(4)
C44 0.079(4) 0.039(4) 0.074(4) 0.012(3) 0.025(3) 0.004(4)
C45 0.074(4) 0.078(5) 0.059(4) 0.002(4) 0.015(4) -0.021(4)
O01 0.211(5) 0.178(7) 0.171(6) -0.007(5) 0.082(5) -0.027(5)
O02 0.304(8) 0.204(8) 0.196(6) -0.060(6) 0.124(6) -0.109(6)
C01 0.317(14) 0.216(15) 0.143(10) 0.028(10) 0.107(9) 0.081(12)
C03 0.334(15) 0.250(16) 0.160(10) -0.045(11) 0.122(10) -0.118(13)
C04 0.406(16) 0.180(13) 0.221(12) 0.043(9) 0.236(12) 0.089(12)
C02 0.278(13) 0.265(17) 0.183(11) 0.002(10) 0.144(10) 0.076(12)

loop_
_atom_type_symbol
_atom_type_description
_atom_type_scat_dispersion_real
_atom_type_scat_dispersion_imag
_atom_type_scat_source
C C 0.0033 0.0016 'International Tables Vol C Tables 4.2.6.8 and 6.1.1.4'
H H 0.0000 0.0000 'International Tables Vol C Tables 4.2.6.8 and 6.1.1.4'
Fe Fe 0.3463 0.8444 'International Tables Vol C Tables 4.2.6.8 and 6.1.1.4'
N N 0.0061 0.0033 'International Tables Vol C Tables 4.2.6.8 and 6.1.1.4'
O O 0.0106 0.0060 'International Tables Vol C Tables 4.2.6.8 and 6.1.1.4'

loop_
_geom_angle_atom_site_label_1
_geom_angle_atom_site_label_2
_geom_angle_atom_site_label_3
_geom_angle
_geom_angle_site_symmetry_1
_geom_angle_site_symmetry_3
C9 Fe1 C10 40.21(18) . .
C9 Fe1 C2 118.8(3) . .
C10 Fe1 C2 107.0(2) . .
C9 Fe1 C7 67.4(2) . .
C10 Fe1 C7 67.7(2) . .
C2 Fe1 C7 164.3(2) . .
C9 Fe1 C8 40.5(2) . .
C10 Fe1 C8 68.1(2) . .
C2 Fe1 C8 153.3(3) . .
C7 Fe1 C8 40.24(18) . .
C9 Fe1 C3 105.3(2) . .
C10 Fe1 C3 122.7(2) . .
C2 Fe1 C3 39.92(18) . .
C7 Fe1 C3 155.5(3) . .
C8 Fe1 C3 119.0(2) . .
C9 Fe1 C5 161.2(3) . .
C10 Fe1 C5 158.2(2) . .
C2 Fe1 C5 67.9(2) . .
C7 Fe1 C5 111.2(2) . .
C8 Fe1 C5 126.1(3) . .
C3 Fe1 C5 67.88(19) . .
C9 Fe1 C6 67.59(19) . .
C10 Fe1 C6 40.40(16) . .
C2 Fe1 C6 126.3(2) . .
C7 Fe1 C6 40.25(18) . .
C8 Fe1 C6 68.0(2) . .
C3 Fe1 C6 160.7(3) . .
C5 Fe1 C6 124.4(2) . .
C9 Fe1 C4 123.1(2) . .
C10 Fe1 C4 159.2(2) . .
C2 Fe1 C4 67.7(2) . .
C7 Fe1 C4 122.6(3) . .
C8 Fe1 C4 107.0(2) . .
C3 Fe1 C4 40.41(18) . .
C5 Fe1 C4 40.50(16) . .
C6 Fe1 C4 158.5(3) . .
C9 Fe1 C1 155.2(3) . .
C10 Fe1 C1 122.0(2) . .
C2 Fe1 C1 40.67(16) . .
C7 Fe1 C1 128.4(2) . .
C8 Fe1 C1 163.9(3) . .
C3 Fe1 C1 67.81(19) . .
C5 Fe1 C1 40.34(17) . .
C6 Fe1 C1 110.67(19) . .
C4 Fe1 C1 68.0(2) . .
C29 Fe2 C29 158.3(4) 2_657 .
C29 Fe2 C28 160.5(4) 2_657 .
C29 Fe2 C28 40.2(2) . .
C29 Fe2 C28 40.2(2) 2_657 2_657
C29 Fe2 C28 160.5(4) . 2_657
C28 Fe2 C28 123.0(4) . 2_657
C29 Fe2 C26 67.4(2) 2_657 2_657
C29 Fe2 C26 109.6(2) . 2_657
C28 Fe2 C26 120.3(3) . 2_657
C28 Fe2 C26 67.5(2) 2_657 2_657
C29 Fe2 C26 109.6(2) 2_657 .
C29 Fe2 C26 67.4(2) . .
C28 Fe2 C26 67.5(2) . .
C28 Fe2 C26 120.3(3) 2_657 .
C26 Fe2 C26 165.3(4) 2_657 .
C29 Fe2 C27 125.2(3) 2_657 .
C29 Fe2 C27 67.5(2) . .
C28 Fe2 C27 40.1(2) . .
C28 Fe2 C27 105.9(2) 2_657 .
C26 Fe2 C27 153.5(4) 2_657 .
C26 Fe2 C27 40.21(19) . .
C29 Fe2 C27 67.5(2) 2_657 2_657
C29 Fe2 C27 125.2(3) . 2_657
C28 Fe2 C27 105.9(2) . 2_657
C28 Fe2 C27 40.1(2) 2_657 2_657
C26 Fe2 C27 40.21(19) 2_657 2_657
C26 Fe2 C27 153.5(4) . 2_657
C27 Fe2 C27 118.2(4) . 2_657
C29 Fe2 C25 40.14(18) 2_657 2_657
C29 Fe2 C25 123.5(3) . 2_657
C28 Fe2 C25 156.5(3) . 2_657
C28 Fe2 C25 67.9(2) 2_657 2_657
C26 Fe2 C25 40.58(18) 2_657 2_657
C26 Fe2 C25 127.9(3) . 2_657
C27 Fe2 C25 163.0(3) . 2_657
C27 Fe2 C25 68.1(2) 2_657 2_657
C29 Fe2 C25 123.5(3) 2_657 .
C29 Fe2 C25 40.14(18) . .
C28 Fe2 C25 67.9(2) . .
C28 Fe2 C25 156.5(3) 2_657 .
C26 Fe2 C25 127.9(3) 2_657 .
C26 Fe2 C25 40.58(18) . .
C27 Fe2 C25 68.1(2) . .
C27 Fe2 C25 163.0(3) 2_657 .
C25 Fe2 C25 110.9(3) 2_657 .
C15 N1 C16 118.2(4) . .
C22 N2 C23 118.1(5) . .
C35 N3 C34 115.4(5) . .
C5 C1 C2 107.1(4) . .
C5 C1 C11 128.4(5) . .
C2 C1 C11 124.4(6) . .
C5 C1 Fe1 69.7(3) . .
C2 C1 Fe1 68.8(3) . .
C11 C1 Fe1 124.7(3) . .
C3 C2 C1 108.9(5) . .
C3 C2 Fe1 70.6(3) . .
C1 C2 Fe1 70.6(3) . .
C2 C3 C4 108.3(4) . .
C2 C3 Fe1 69.5(3) . .
C4 C3 Fe1 70.0(3) . .
C3 C4 C5 107.6(5) . .
C3 C4 Fe1 69.6(3) . .
C5 C4 Fe1 69.7(3) . .
C1 C5 C4 108.1(5) . .
C1 C5 Fe1 70.0(3) . .
C4 C5 Fe1 69.8(3) . .
C7 C6 C10 107.1(4) . .
C7 C6 C18 122.3(6) . .
C10 C6 C18 130.5(6) . .
C7 C6 Fe1 69.3(3) . .
C10 C6 Fe1 69.0(3) . .
C18 C6 Fe1 124.3(3) . .
C8 C7 C6 109.1(5) . .
C8 C7 Fe1 70.0(3) . .
C6 C7 Fe1 70.5(3) . .
C7 C8 C9 106.8(5) . .
C7 C8 Fe1 69.8(3) . .
C9 C8 Fe1 69.3(3) . .
C10 C9 C8 109.0(5) . .
C10 C9 Fe1 70.1(3) . .
C8 C9 Fe1 70.3(3) . .
C9 C10 C6 108.0(5) . .
C9 C10 Fe1 69.7(3) . .
C6 C10 Fe1 70.6(3) . .
C12 C11 C1 127.6(5) . .
C11 C12 C13 126.1(5) . .
C17 C13 C14 116.9(5) . .
C17 C13 C12 123.5(5) . .
C14 C13 C12 119.6(6) . .
C15 C14 C13 119.9(5) . .
N1 C15 C14 122.0(5) . .
N1 C16 C17 123.0(5) . .
C16 C17 C13 120.1(5) . .
C19 C18 C6 125.7(6) . .
C18 C19 C20 126.3(7) . .
C21 C20 C24 116.7(5) . .
C21 C20 C19 119.8(6) . .
C24 C20 C19 123.5(7) . .
C22 C21 C20 121.5(6) . .
N2 C22 C21 121.8(6) . .
N2 C23 C24 122.7(6) . .
C23 C24 C20 119.2(6) . .
C29 C25 C26 106.5(5) . .
C29 C25 C30 125.7(6) . .
C26 C25 C30 127.7(6) . .
C29 C25 Fe2 69.2(3) . .
C26 C25 Fe2 69.4(3) . .
C30 C25 Fe2 128.0(3) . .
C27 C26 C25 108.5(5) . .
C27 C26 Fe2 70.1(3) . .
C25 C26 Fe2 70.1(3) . .
C28 C27 C26 107.7(6) . .
C28 C27 Fe2 69.6(3) . .
C26 C27 Fe2 69.7(3) . .
C29 C28 C27 107.9(6) . .
C29 C28 Fe2 69.6(3) . .
C27 C28 Fe2 70.3(4) . .
C28 C29 C25 109.3(6) . .
C28 C29 Fe2 70.2(3) . .
C25 C29 Fe2 70.7(3) . .
C31 C30 C25 124.8(5) . .
C30 C31 C32 124.4(5) . .
C36 C32 C33 116.2(5) . .
C36 C32 C31 124.0(5) . .
C33 C32 C31 119.8(5) . .
C34 C33 C32 120.5(5) . .
N3 C34 C33 123.1(5) . .
N3 C35 C36 125.2(5) . .
C35 C36 C32 119.5(5) . .
C38 C37 C42 119.2(4) . .
C38 C37 C43 122.1(4) . .
C42 C37 C43 118.7(5) . .
C37 C38 C39 121.2(4) . .
C40 C39 C38 117.9(5) . .
C40 C39 C44 121.5(5) . .
C38 C39 C44 120.6(4) . .
C41 C40 C39 121.7(4) . .
C40 C41 C42 119.3(4) . .
C40 C41 C45 120.0(5) . .
C42 C41 C45 120.7(5) . .
C41 C42 C37 120.6(4) . .
O1 C43 O2 124.0(5) . .
O1 C43 C37 123.2(5) . .
O2 C43 C37 112.8(5) . .
O4 C44 O3 124.0(5) . .
O4 C44 C39 122.0(5) . .
O3 C44 C39 113.9(4) . .
O6 C45 O5 124.6(5) . .
O6 C45 C41 122.1(6) . .
O5 C45 C41 113.3(5) . .
C04 O01 C01 109.6(9) . .
C03 O02 C02 104.1(8) . .
C02 C01 O01 115.3(11) . .
C04 C03 O02 112.8(11) . .
C03 C04 O01 110.6(10) . .
C01 C02 O02 107.0(11) . .

loop_
_geom_bond_atom_site_label_1
_geom_bond_atom_site_label_2
_geom_bond_distance
_geom_bond_site_symmetry_2
Fe1 C9 2.023(5) .
Fe1 C10 2.028(5) .
Fe1 C2 2.030(5) .
Fe1 C7 2.034(5) .
Fe1 C8 2.037(6) .
Fe1 C3 2.044(5) .
Fe1 C5 2.050(5) .
Fe1 C6 2.050(5) .
Fe1 C4 2.050(5) .
Fe1 C1 2.053(5) .
Fe2 C29 2.030(6) 2_657
Fe2 C29 2.030(6) .
Fe2 C28 2.037(6) .
Fe2 C28 2.037(6) 2_657
Fe2 C26 2.040(5) 2_657
Fe2 C26 2.040(5) .
Fe2 C27 2.045(5) .
Fe2 C27 2.045(5) 2_657
Fe2 C25 2.049(5) 2_657
Fe2 C25 2.049(5) .
N1 C15 1.328(6) .
N1 C16 1.329(5) .
N2 C22 1.331(6) .
N2 C23 1.336(6) .
N3 C35 1.316(5) .
N3 C34 1.341(6) .
O1 C43 1.200(5) .
O2 C43 1.314(5) .
O3 C44 1.298(5) .
O4 C44 1.215(5) .
O5 C45 1.303(6) .
O6 C45 1.207(6) .
C1 C5 1.414(6) .
C1 C2 1.419(6) .
C1 C11 1.479(6) .
C2 C3 1.391(6) .
C3 C4 1.414(6) .
C4 C5 1.419(6) .
C6 C7 1.405(6) .
C6 C10 1.408(6) .
C6 C18 1.493(7) .
C7 C8 1.400(6) .
C8 C9 1.404(7) .
C9 C10 1.392(6) .
C11 C12 1.293(5) .
C12 C13 1.469(6) .
C13 C17 1.382(6) .
C13 C14 1.383(6) .
C14 C15 1.383(6) .
C16 C17 1.358(6) .
C18 C19 1.251(7) .
C19 C20 1.499(7) .
C20 C21 1.374(7) .
C20 C24 1.384(7) .
C21 C22 1.353(6) .
C23 C24 1.374(7) .
C25 C29 1.400(6) .
C25 C26 1.418(6) .
C25 C30 1.465(7) .
C26 C27 1.404(7) .
C27 C28 1.401(7) .
C28 C29 1.398(7) .
C30 C31 1.316(6) .
C31 C32 1.472(6) .
C32 C36 1.370(6) .
C32 C33 1.382(6) .
C33 C34 1.364(6) .
C35 C36 1.365(6) .
C37 C38 1.378(5) .
C37 C42 1.390(5) .
C37 C43 1.499(6) .
C38 C39 1.394(5) .
C39 C40 1.388(5) .
C39 C44 1.483(6) .
C40 C41 1.375(6) .
C41 C42 1.376(5) .
C41 C45 1.498(6) .
O01 C04 1.400(10) .
O01 C01 1.421(11) .
O02 C03 1.395(11) .
O02 C02 1.488(10) .
C01 C02 1.338(11) .
C03 C04 1.372(12) .
